data_1573932
loop_
_publ_author_name
'Haketa, Yohei'
'Nakajima, Ryoya'
'Maruyama, Yuto'
'Tanaka, Hiroki'
'Choi, Wookjin'
'Seki, Shu'
'Sato, Shunsuke'
'Baba, Hitomi'
'Ishii, Yoshiki'
'Watanabe, Go'
'Bulgarevich, Kirill'
'Takimiya, Kazuo'
'Deguchi, Kenzo'
'Ohki, Shinobu'
'Hashi, Kenjiro'
'Nakanishi, Takashi'
'Ishibashi, Yukihide'
'Asahi, Tsuyoshi'
'Ohta, Kazuchika'
'Maeda, Hiromitsu'

_publ_section_title
;
 Electrically conductive charge-segregated pseudo-polymorphs comprising
 highly planar expanded &#x3c0;-electronic cations.
;
_journal_issue 12
_journal_name_full 'Chemical science'
_journal_page_first 4998
_journal_page_last 5006
_journal_paper_doi 10.1039/d4sc07576e
_journal_volume 16
_journal_year 2025
_chemical_formula_moiety 'C36 H20 Au N4, C10 N5'
_chemical_formula_sum 'C46 H20 Au N9'
_chemical_formula_weight 895.68
_space_group_crystal_system orthorhombic
_space_group_IT_number 61
_space_group_name_Hall '-P 2ac 2ab'
_space_group_name_H-M_alt 'P b c a'
_atom_sites_solution_hydrogens geom
_audit_creation_method SHELXL-2014/7
_audit_update_record
;
2024-09-26 deposited with the CCDC.	2025-02-07 downloaded from the CCDC.
;
_cell_angle_alpha 90
_cell_angle_beta 90
_cell_angle_gamma 90
_cell_formula_units_Z 8
_cell_length_a 7.2275(2)
_cell_length_b 29.8407(8)
_cell_length_c 30.6964(9)
_cell_measurement_reflns_used 65434
_cell_measurement_temperature 100(2)
_cell_measurement_theta_max 29.284
_cell_measurement_theta_min 1.734
_cell_volume 6620.4(3)
_computing_cell_refinement 'Rapid Auto(Rigaku)'
_computing_data_collection 'Rapid Auto(Rigaku)'
_computing_data_reduction 'Rapid Auto(Rigaku)'
_computing_structure_refinement 'SHELXL-2014/7 (Sheldrick, 2014)'
_computing_structure_solution 'SHELXT (Sheldrick, 2014)'
_diffrn_ambient_temperature 100(2)
_diffrn_detector_area_resol_mean 13.33
_diffrn_measured_fraction_theta_full 0.999
_diffrn_measured_fraction_theta_max 1.000
_diffrn_measurement_device_type 'DECTRIS EIGER X 1M'
_diffrn_measurement_method 'Shutterless \w scans'
_diffrn_radiation_monochromator 'Si(111) Channel Cut'
_diffrn_radiation_type Synchrotron
_diffrn_radiation_wavelength 0.8120
_diffrn_reflns_av_R_equivalents 0.1125
_diffrn_reflns_av_unetI/netI 0.0567
_diffrn_reflns_Laue_measured_fraction_full 0.999
_diffrn_reflns_Laue_measured_fraction_max 1.000
_diffrn_reflns_limit_h_max 8
_diffrn_reflns_limit_h_min -8
_diffrn_reflns_limit_k_max 35
_diffrn_reflns_limit_k_min -35
_diffrn_reflns_limit_l_max 36
_diffrn_reflns_limit_l_min -36
_diffrn_reflns_number 65434
_diffrn_reflns_point_group_measured_fraction_full 0.999
_diffrn_reflns_point_group_measured_fraction_max 1.000
_diffrn_reflns_theta_full 29.157
_diffrn_reflns_theta_max 29.284
_diffrn_reflns_theta_min 1.734
_diffrn_source 'synchrotron radiation SPring-8 BL40XU'
_exptl_absorpt_coefficient_mu 6.261
_exptl_absorpt_correction_T_max 1.000
_exptl_absorpt_correction_T_min 0.498
_exptl_absorpt_correction_type multi-scan
_exptl_absorpt_process_details 'ABSCOR (T.Higashi, 2001)'
_exptl_crystal_colour purple
_exptl_crystal_density_diffrn 1.797
_exptl_crystal_density_meas ?
_exptl_crystal_description needle
_exptl_crystal_F_000 3504
_exptl_crystal_size_max 0.10
_exptl_crystal_size_mid 0.01
_exptl_crystal_size_min 0.01
_refine_diff_density_max 1.849
_refine_diff_density_min -2.633
_refine_diff_density_rms 0.171
_refine_ls_extinction_method none
_refine_ls_goodness_of_fit_ref 1.004
_refine_ls_hydrogen_treatment constr
_refine_ls_matrix_type full
_refine_ls_number_parameters 505
_refine_ls_number_reflns 6063
_refine_ls_number_restraints 0
_refine_ls_restrained_S_all 1.004
_refine_ls_R_factor_all 0.0580
_refine_ls_R_factor_gt 0.0495
_refine_ls_shift/su_max 0.002
_refine_ls_shift/su_mean 0.000
_refine_ls_structure_factor_coef Fsqd
_refine_ls_weighting_details 'w=1/[\s^2^(Fo^2^)+(0.1000P)^2^] where P=(Fo^2^+2Fc^2^)/3'
_refine_ls_weighting_scheme calc
_refine_ls_wR_factor_gt 0.1313
_refine_ls_wR_factor_ref 0.1388
_reflns_Friedel_coverage 0.000
_reflns_number_gt 5092
_reflns_number_total 6063
_reflns_threshold_expression 'I > 2\s(I)'
_cod_data_source_file d4sc07576e2.cif
_cod_data_source_block rn-29-1
_cod_depositor_comments
;
The following automatic conversions were performed:

data item '_exptl_crystal_density_meas' value 'not measured' was
changed to '?' -- the value is perceived as not measured.

Automatic conversion script
Id: cif_fix_values 8170 2020-07-09 18:12:32Z antanas 

 Adding full bibliography for 1573931--1573935.cif.
;
_cod_database_code 1573932
_shelx_shelxl_version_number 2014/7
_shelx_space_group_comment
;
The symmetry employed for this shelxl refinement is uniquely defined
by the following loop, which should always be used as a source of
symmetry information in preference to the above space-group names.
They are only intended as comments.
;
_shelx_estimated_absorpt_t_min 0.573
_shelx_estimated_absorpt_t_max 0.940

loop_
_space_group_symop_operation_xyz
'x, y, z'
'-x+1/2, -y, z+1/2'
'x+1/2, -y+1/2, -z'
'-x, y+1/2, -z+1/2'
'-x, -y, -z'
'x-1/2, y, -z-1/2'
'-x-1/2, y-1/2, z'
'x, -y-1/2, z-1/2'

loop_
_atom_site_label
_atom_site_type_symbol
_atom_site_fract_x
_atom_site_fract_y
_atom_site_fract_z
_atom_site_U_iso_or_equiv
_atom_site_adp_type
_atom_site_occupancy
_atom_site_site_symmetry_order
_atom_site_calc_flag
_atom_site_refinement_flags_posn
_atom_site_refinement_flags_adp
_atom_site_refinement_flags_occupancy
_atom_site_disorder_assembly
_atom_site_disorder_group
C1 C 0.1940(8) 0.2889(2) 0.21446(19) 0.0264(12) Uani 1 1 d . . . . .
H1 H 0.1542 0.3149 0.1992 0.032 Uiso 1 1 calc R U . . .
C2 C 0.1923(8) 0.2912(2) 0.25921(19) 0.0266(12) Uani 1 1 d . . . . .
C3 C 0.1348(7) 0.3293(2) 0.28505(19) 0.0279(13) Uani 1 1 d . . . . .
C4 C 0.0722(8) 0.37206(19) 0.27317(18) 0.0310(13) Uani 1 1 d . . . . .
H4 H 0.0617 0.3807 0.2435 0.037 Uiso 1 1 calc R U . . .
C5 C 0.0263(8) 0.4012(2) 0.3066(2) 0.0375(14) Uani 1 1 d . . . . .
H5 H -0.0176 0.4303 0.2995 0.045 Uiso 1 1 calc R U . . .
C6 C 0.0429(8) 0.38896(19) 0.3502(2) 0.0373(14) Uani 1 1 d . . . . .
H6 H 0.0129 0.4101 0.3723 0.045 Uiso 1 1 calc R U . . .
C7 C 0.1024(8) 0.34641(18) 0.36224(19) 0.0314(13) Uani 1 1 d . . . . .
H7 H 0.1096 0.3377 0.3919 0.038 Uiso 1 1 calc R U . . .
C8 C 0.1509(7) 0.3172(2) 0.3288(2) 0.0288(13) Uani 1 1 d . . . . .
C9 C 0.2175(8) 0.27195(19) 0.32947(18) 0.0271(12) Uani 1 1 d . . . . .
C10 C 0.2531(7) 0.24757(18) 0.36661(17) 0.0281(12) Uani 1 1 d . . . . .
H10 H 0.2299 0.2621 0.3936 0.034 Uiso 1 1 calc R U . . .
C11 C 0.3182(8) 0.2048(2) 0.3688(2) 0.0289(14) Uani 1 1 d . . . . .
C12 C 0.3615(7) 0.1801(2) 0.4077(2) 0.0294(13) Uani 1 1 d . . . . .
C13 C 0.3435(8) 0.1920(2) 0.4526(2) 0.0349(17) Uani 1 1 d . . . . .
H13 H 0.2891 0.2195 0.4613 0.042 Uiso 1 1 calc R U . . .
C14 C 0.4086(8) 0.1616(2) 0.48245(18) 0.0352(13) Uani 1 1 d . . . . .
H14 H 0.4037 0.1689 0.5126 0.042 Uiso 1 1 calc R U . . .
C15 C 0.4822(7) 0.12015(19) 0.46976(18) 0.0344(13) Uani 1 1 d . . . . .
H15 H 0.5243 0.0999 0.4915 0.041 Uiso 1 1 calc R U . . .
C16 C 0.4947(8) 0.10828(19) 0.42685(18) 0.0330(13) Uani 1 1 d . . . . .
H16 H 0.5430 0.0800 0.4184 0.040 Uiso 1 1 calc R U . . .
C17 C 0.4341(7) 0.13916(18) 0.39591(17) 0.0271(12) Uani 1 1 d . . . . .
C18 C 0.4349(7) 0.13783(17) 0.34905(17) 0.0264(12) Uani 1 1 d . . . . .
C19 C 0.4941(7) 0.10254(17) 0.32426(17) 0.0246(11) Uani 1 1 d . . . . .
H19 H 0.5369 0.0768 0.3394 0.030 Uiso 1 1 calc R U . . .
C20 C 0.4976(7) 0.10072(17) 0.27951(17) 0.0238(11) Uani 1 1 d . . . . .
C21 C 0.5582(8) 0.06295(19) 0.25412(17) 0.0259(12) Uani 1 1 d . . . . .
C22 C 0.6249(8) 0.0209(2) 0.26644(19) 0.0312(14) Uani 1 1 d . . . . .
H22 H 0.6403 0.0129 0.2962 0.037 Uiso 1 1 calc R U . . .
C23 C 0.6673(7) -0.0083(2) 0.2330(2) 0.0347(16) Uani 1 1 d . . . . .
H23 H 0.7128 -0.0373 0.2402 0.042 Uiso 1 1 calc R U . . .
C24 C 0.6461(7) 0.0027(2) 0.1895(2) 0.0341(15) Uani 1 1 d . . . . .
H24 H 0.6768 -0.0187 0.1678 0.041 Uiso 1 1 calc R U . . .
C25 C 0.5806(8) 0.04481(18) 0.17696(18) 0.0299(12) Uani 1 1 d . . . . .
H25 H 0.5666 0.0528 0.1472 0.036 Uiso 1 1 calc R U . . .
C26 C 0.5364(7) 0.07476(18) 0.21066(18) 0.0277(12) Uani 1 1 d . . . . .
C27 C 0.4662(7) 0.11913(19) 0.20939(17) 0.0272(12) Uani 1 1 d . . . . .
C28 C 0.4285(7) 0.14327(17) 0.17231(17) 0.0253(12) Uani 1 1 d . . . . .
H28 H 0.4542 0.1289 0.1454 0.030 Uiso 1 1 calc R U . . .
C29 C 0.3577(7) 0.1859(2) 0.1700(2) 0.0251(13) Uani 1 1 d . . . . .
C30 C 0.3182(7) 0.2104(2) 0.1308(2) 0.0285(13) Uani 1 1 d . . . . .
C31 C 0.3396(8) 0.1981(2) 0.0865(3) 0.0318(17) Uani 1 1 d . . . . .
H31 H 0.3893 0.1699 0.0783 0.038 Uiso 1 1 calc R U . . .
C32 C 0.2848(8) 0.2291(2) 0.05615(19) 0.0378(14) Uani 1 1 d . . . . .
H32 H 0.2980 0.2225 0.0260 0.045 Uiso 1 1 calc R U . . .
C33 C 0.2094(8) 0.27053(19) 0.06887(19) 0.0340(13) Uani 1 1 d . . . . .
H33 H 0.1684 0.2907 0.0469 0.041 Uiso 1 1 calc R U . . .
C34 C 0.1926(8) 0.2830(2) 0.1118(2) 0.0340(13) Uani 1 1 d . . . . .
H34 H 0.1455 0.3116 0.1198 0.041 Uiso 1 1 calc R U . . .
C35 C 0.2482(7) 0.25176(18) 0.14314(17) 0.0275(12) Uani 1 1 d . . . . .
C36 C 0.2467(7) 0.25341(18) 0.18985(18) 0.0269(12) Uani 1 1 d . . . . .
N1 N 0.2406(6) 0.25704(14) 0.28714(14) 0.0252(10) Uani 1 1 d . . . . .
N2 N 0.3678(6) 0.17822(16) 0.33351(15) 0.0255(10) Uani 1 1 d . . . . .
N3 N 0.4431(6) 0.13475(14) 0.25165(14) 0.0236(10) Uani 1 1 d . . . . .
N4 N 0.3133(6) 0.21328(16) 0.20559(16) 0.0270(10) Uani 1 1 d . . . . .
Au1 Au 0.34130(3) 0.19575(2) 0.26950(2) 0.02337(13) Uani 1 1 d . . . . .
C37 C 0.5162(8) 0.40141(19) 0.45846(19) 0.0353(14) Uani 1 1 d . . . . .
C38 C 0.5737(8) 0.42732(18) 0.49457(18) 0.0315(13) Uani 1 1 d . . . . .
C39 C 0.6832(8) 0.4629(2) 0.4791(2) 0.0347(14) Uani 1 1 d . . . . .
C40 C 0.6959(9) 0.4586(2) 0.4336(2) 0.0348(14) Uani 1 1 d . . . . .
C41 C 0.5904(9) 0.4210(2) 0.42052(19) 0.0367(14) Uani 1 1 d . . . . .
C42 C 0.4045(8) 0.3624(2) 0.46013(18) 0.0341(13) Uani 1 1 d . . . . .
C43 C 0.5251(8) 0.41996(19) 0.5386(2) 0.0374(14) Uani 1 1 d . . . . .
C44 C 0.7639(8) 0.4968(2) 0.5058(2) 0.0386(14) Uani 1 1 d . . . . .
C45 C 0.7930(9) 0.4862(2) 0.4036(2) 0.0418(15) Uani 1 1 d . . . . .
C46 C 0.5680(9) 0.40494(19) 0.3775(2) 0.0367(14) Uani 1 1 d . . . . .
N5 N 0.3162(7) 0.3300(2) 0.45991(17) 0.0451(13) Uani 1 1 d . . . . .
N6 N 0.4829(8) 0.41355(18) 0.57416(17) 0.0469(14) Uani 1 1 d . . . . .
N7 N 0.8261(7) 0.5244(2) 0.5276(2) 0.0483(15) Uani 1 1 d . . . . .
N8 N 0.8724(8) 0.5077(2) 0.37887(19) 0.0516(15) Uani 1 1 d . . . . .
N9 N 0.5474(8) 0.39208(19) 0.34260(17) 0.0463(13) Uani 1 1 d . . . . .

loop_
_atom_site_aniso_label
_atom_site_aniso_U_11
_atom_site_aniso_U_22
_atom_site_aniso_U_33
_atom_site_aniso_U_23
_atom_site_aniso_U_13
_atom_site_aniso_U_12
C1 0.034(3) 0.023(3) 0.022(3) 0.005(3) 0.000(2) 0.001(3)
C2 0.035(3) 0.024(3) 0.022(3) 0.002(3) 0.001(2) 0.002(3)
C3 0.036(3) 0.027(3) 0.020(3) -0.001(3) 0.002(2) -0.004(2)
C4 0.040(3) 0.022(3) 0.030(3) 0.006(2) 0.001(3) 0.003(3)
C5 0.046(3) 0.028(3) 0.039(4) 0.001(3) 0.001(3) 0.010(3)
C6 0.047(3) 0.026(3) 0.039(4) -0.005(3) 0.008(3) 0.005(3)
C7 0.039(3) 0.030(3) 0.025(3) 0.000(2) 0.004(3) 0.004(3)
C8 0.031(3) 0.030(3) 0.026(3) -0.002(3) -0.002(2) 0.002(2)
C9 0.029(3) 0.030(3) 0.022(3) -0.002(2) -0.001(2) 0.000(3)
C10 0.038(3) 0.028(3) 0.018(3) -0.004(2) 0.002(2) -0.005(3)
C11 0.039(3) 0.033(3) 0.015(3) -0.001(3) 0.000(2) 0.006(3)
C12 0.035(3) 0.030(3) 0.024(3) 0.005(3) -0.001(2) 0.003(2)
C13 0.042(4) 0.039(4) 0.025(4) -0.001(3) 0.004(3) 0.006(2)
C14 0.044(3) 0.044(4) 0.018(3) 0.001(3) -0.001(3) 0.003(3)
C15 0.043(3) 0.032(3) 0.028(3) 0.003(3) -0.001(3) 0.002(3)
C16 0.042(3) 0.031(3) 0.027(3) 0.000(2) -0.001(3) 0.006(3)
C17 0.032(3) 0.029(3) 0.020(3) -0.001(2) 0.000(2) 0.000(2)
C18 0.028(3) 0.027(3) 0.024(3) 0.003(2) -0.002(2) -0.002(2)
C19 0.032(3) 0.019(3) 0.023(3) 0.001(2) -0.005(2) 0.000(2)
C20 0.029(3) 0.017(3) 0.025(3) 0.002(2) 0.004(2) -0.002(2)
C21 0.026(3) 0.026(3) 0.026(3) -0.002(2) 0.002(2) -0.005(2)
C22 0.037(3) 0.030(4) 0.026(3) -0.001(2) -0.002(2) -0.004(3)
C23 0.031(4) 0.034(4) 0.039(4) 0.000(3) 0.003(3) 0.005(2)
C24 0.036(3) 0.029(3) 0.037(4) -0.008(3) 0.004(3) -0.001(2)
C25 0.037(3) 0.030(3) 0.022(3) -0.001(2) 0.000(2) -0.003(3)
C26 0.030(3) 0.027(3) 0.026(3) -0.002(2) 0.006(2) -0.003(2)
C27 0.030(3) 0.033(3) 0.019(3) -0.003(2) -0.003(2) -0.002(2)
C28 0.028(3) 0.024(3) 0.024(3) -0.004(2) 0.002(2) 0.001(2)
C29 0.033(3) 0.031(3) 0.012(3) -0.002(2) 0.004(2) -0.002(2)
C30 0.037(3) 0.025(3) 0.024(3) -0.001(3) 0.001(2) -0.002(2)
C31 0.040(4) 0.035(4) 0.021(4) 0.003(2) 0.000(2) 0.000(2)
C32 0.052(3) 0.039(4) 0.022(3) 0.005(3) 0.001(3) -0.004(3)
C33 0.048(3) 0.032(3) 0.022(3) 0.008(2) -0.002(3) 0.000(3)
C34 0.043(3) 0.027(3) 0.032(3) 0.005(3) 0.001(3) -0.001(3)
C35 0.038(3) 0.027(3) 0.018(3) 0.002(2) 0.003(2) -0.004(2)
C36 0.036(3) 0.020(3) 0.025(3) 0.005(2) -0.002(2) -0.002(2)
N1 0.032(3) 0.023(2) 0.020(2) 0.0010(19) 0.002(2) -0.001(2)
N2 0.036(3) 0.021(2) 0.020(3) 0.001(2) 0.0005(19) -0.003(2)
N3 0.027(2) 0.022(2) 0.022(2) 0.0037(18) 0.0018(19) -0.0029(19)
N4 0.036(3) 0.020(2) 0.025(3) -0.004(2) 0.001(2) -0.002(2)
Au1 0.02839(19) 0.02167(19) 0.02004(18) 0.00048(8) -0.00069(8) -0.00230(8)
C37 0.047(3) 0.031(3) 0.029(3) 0.001(3) 0.001(3) 0.002(3)
C38 0.039(3) 0.030(3) 0.026(3) 0.004(2) 0.001(3) 0.001(3)
C39 0.045(3) 0.032(3) 0.027(3) 0.001(3) 0.002(3) 0.003(3)
C40 0.051(3) 0.028(3) 0.025(3) 0.002(3) 0.006(3) 0.002(3)
C41 0.049(3) 0.033(3) 0.029(3) -0.002(3) 0.004(3) 0.004(3)
C42 0.042(3) 0.037(4) 0.024(3) 0.002(3) 0.006(3) 0.004(3)
C43 0.049(3) 0.035(3) 0.028(3) 0.002(3) 0.001(3) 0.000(3)
C44 0.041(4) 0.039(4) 0.035(4) 0.002(3) 0.000(3) 0.006(3)
C45 0.063(4) 0.030(3) 0.032(4) 0.002(3) 0.008(3) 0.001(3)
C46 0.053(4) 0.026(3) 0.031(4) 0.001(3) 0.001(3) 0.005(3)
N5 0.061(3) 0.048(4) 0.026(3) 0.005(3) -0.001(2) -0.007(3)
N6 0.063(4) 0.049(3) 0.028(3) 0.000(2) 0.006(3) -0.011(3)
N7 0.050(3) 0.049(4) 0.046(4) -0.003(3) -0.001(3) -0.003(3)
N8 0.082(4) 0.042(3) 0.030(3) -0.002(3) 0.008(3) -0.013(3)
N9 0.059(3) 0.050(3) 0.030(3) -0.002(3) 0.001(3) 0.002(3)

loop_
_atom_type_symbol
_atom_type_description
_atom_type_scat_dispersion_real
_atom_type_scat_dispersion_imag
_atom_type_scat_source
C C 0.0045 0.0022 'International Tables Vol C Tables 4.2.6.8 and 6.1.1.4'
H H 0.0000 0.0000 'International Tables Vol C Tables 4.2.6.8 and 6.1.1.4'
Au Au -4.1139 10.8858 'International Tables Vol C Tables 4.2.6.8 and 6.1.1.4'
N N 0.0085 0.0045 'International Tables Vol C Tables 4.2.6.8 and 6.1.1.4'

loop_
_geom_angle_atom_site_label_1
_geom_angle_atom_site_label_2
_geom_angle_atom_site_label_3
_geom_angle
_geom_angle_site_symmetry_1
_geom_angle_site_symmetry_3
_geom_angle_publ_flag
C36 C1 C2 126.7(6) . . ?
C36 C1 H1 116.6 . . ?
C2 C1 H1 116.6 . . ?
C1 C2 N1 125.7(6) . . ?
C1 C2 C3 126.0(6) . . ?
N1 C2 C3 108.3(5) . . ?
C8 C3 C4 120.9(5) . . ?
C8 C3 C2 107.4(5) . . ?
C4 C3 C2 131.7(6) . . ?
C5 C4 C3 117.2(5) . . ?
C5 C4 H4 121.4 . . ?
C3 C4 H4 121.4 . . ?
C4 C5 C6 121.7(5) . . ?
C4 C5 H5 119.1 . . ?
C6 C5 H5 119.1 . . ?
C7 C6 C5 121.4(5) . . ?
C7 C6 H6 119.3 . . ?
C5 C6 H6 119.3 . . ?
C6 C7 C8 117.1(6) . . ?
C6 C7 H7 121.5 . . ?
C8 C7 H7 121.5 . . ?
C7 C8 C3 121.7(6) . . ?
C7 C8 C9 131.7(6) . . ?
C3 C8 C9 106.6(5) . . ?
C10 C9 N1 125.8(5) . . ?
C10 C9 C8 124.9(5) . . ?
N1 C9 C8 109.3(5) . . ?
C11 C10 C9 127.0(5) . . ?
C11 C10 H10 116.5 . . ?
C9 C10 H10 116.5 . . ?
C10 C11 N2 125.8(6) . . ?
C10 C11 C12 126.6(6) . . ?
N2 C11 C12 107.5(5) . . ?
C17 C12 C13 120.5(5) . . ?
C17 C12 C11 108.6(5) . . ?
C13 C12 C11 130.9(6) . . ?
C14 C13 C12 116.8(6) . . ?
C14 C13 H13 121.6 . . ?
C12 C13 H13 121.6 . . ?
C13 C14 C15 121.8(6) . . ?
C13 C14 H14 119.1 . . ?
C15 C14 H14 119.1 . . ?
C16 C15 C14 121.4(5) . . ?
C16 C15 H15 119.3 . . ?
C14 C15 H15 119.3 . . ?
C15 C16 C17 117.7(5) . . ?
C15 C16 H16 121.2 . . ?
C17 C16 H16 121.2 . . ?
C12 C17 C16 121.8(5) . . ?
C12 C17 C18 106.8(5) . . ?
C16 C17 C18 131.4(5) . . ?
C19 C18 N2 126.0(5) . . ?
C19 C18 C17 125.4(5) . . ?
N2 C18 C17 108.6(5) . . ?
C18 C19 C20 126.3(5) . . ?
C18 C19 H19 116.8 . . ?
C20 C19 H19 116.8 . . ?
C19 C20 N3 125.6(5) . . ?
C19 C20 C21 125.3(5) . . ?
N3 C20 C21 109.1(5) . . ?
C26 C21 C22 121.8(5) . . ?
C26 C21 C20 106.7(5) . . ?
C22 C21 C20 131.5(5) . . ?
C23 C22 C21 116.3(6) . . ?
C23 C22 H22 121.9 . . ?
C21 C22 H22 121.9 . . ?
C22 C23 C24 122.8(6) . . ?
C22 C23 H23 118.6 . . ?
C24 C23 H23 118.6 . . ?
C23 C24 C25 121.2(6) . . ?
C23 C24 H24 119.4 . . ?
C25 C24 H24 119.4 . . ?
C24 C25 C26 116.5(5) . . ?
C24 C25 H25 121.8 . . ?
C26 C25 H25 121.8 . . ?
C21 C26 C25 121.4(5) . . ?
C21 C26 C27 107.7(5) . . ?
C25 C26 C27 130.9(5) . . ?
C28 C27 N3 125.0(5) . . ?
C28 C27 C26 125.7(5) . . ?
N3 C27 C26 109.3(5) . . ?
C29 C28 C27 127.1(5) . . ?
C29 C28 H28 116.5 . . ?
C27 C28 H28 116.5 . . ?
C28 C29 N4 125.8(6) . . ?
C28 C29 C30 126.1(6) . . ?
N4 C29 C30 108.1(5) . . ?
C35 C30 C31 122.1(6) . . ?
C35 C30 C29 107.4(5) . . ?
C31 C30 C29 130.5(6) . . ?
C32 C31 C30 116.5(6) . . ?
C32 C31 H31 121.7 . . ?
C30 C31 H31 121.7 . . ?
C31 C32 C33 121.0(6) . . ?
C31 C32 H32 119.5 . . ?
C33 C32 H32 119.5 . . ?
C34 C33 C32 122.6(5) . . ?
C34 C33 H33 118.7 . . ?
C32 C33 H33 118.7 . . ?
C33 C34 C35 116.9(6) . . ?
C33 C34 H34 121.5 . . ?
C35 C34 H34 121.5 . . ?
C30 C35 C34 120.8(5) . . ?
C30 C35 C36 107.8(5) . . ?
C34 C35 C36 131.4(5) . . ?
C1 C36 N4 125.6(5) . . ?
C1 C36 C35 125.9(5) . . ?
N4 C36 C35 108.5(5) . . ?
C2 N1 C9 108.4(5) . . ?
C2 N1 Au1 126.0(4) . . ?
C9 N1 Au1 125.5(4) . . ?
C18 N2 C11 108.5(5) . . ?
C18 N2 Au1 126.0(4) . . ?
C11 N2 Au1 125.5(4) . . ?
C20 N3 C27 107.3(4) . . ?
C20 N3 Au1 126.3(3) . . ?
C27 N3 Au1 126.5(4) . . ?
C36 N4 C29 108.2(5) . . ?
C36 N4 Au1 126.5(4) . . ?
C29 N4 Au1 125.3(4) . . ?
N3 Au1 N4 90.37(18) . . ?
N3 Au1 N1 179.63(18) . . ?
N4 Au1 N1 89.42(18) . . ?
N3 Au1 N2 89.77(18) . . ?
N4 Au1 N2 179.67(18) . . ?
N1 Au1 N2 90.44(18) . . ?
C41 C37 C38 108.0(5) . . ?
C41 C37 C42 126.0(5) . . ?
C38 C37 C42 126.0(5) . . ?
C39 C38 C43 125.4(5) . . ?
C39 C38 C37 108.3(5) . . ?
C43 C38 C37 126.2(5) . . ?
C38 C39 C40 107.6(5) . . ?
C38 C39 C44 124.9(6) . . ?
C40 C39 C44 127.4(6) . . ?
C39 C40 C41 108.6(5) . . ?
C39 C40 C45 128.6(6) . . ?
C41 C40 C45 122.8(6) . . ?
C37 C41 C46 126.0(6) . . ?
C37 C41 C40 107.4(5) . . ?
C46 C41 C40 126.5(6) . . ?
N5 C42 C37 177.2(6) . . ?
N6 C43 C38 178.8(7) . . ?
N7 C44 C39 178.7(7) . . ?
N8 C45 C40 178.6(7) . . ?
N9 C46 C41 179.1(8) . . ?

loop_
_geom_bond_atom_site_label_1
_geom_bond_atom_site_label_2
_geom_bond_distance
_geom_bond_site_symmetry_2
_geom_bond_publ_flag
C1 C36 1.355(8) . ?
C1 C2 1.376(8) . ?
C1 H1 0.9500 . ?
C2 N1 1.376(7) . ?
C2 C3 1.449(9) . ?
C3 C8 1.397(9) . ?
C3 C4 1.401(8) . ?
C4 C5 1.385(8) . ?
C4 H4 0.9500 . ?
C5 C6 1.395(8) . ?
C5 H5 0.9500 . ?
C6 C7 1.390(8) . ?
C6 H6 0.9500 . ?
C7 C8 1.392(8) . ?
C7 H7 0.9500 . ?
C8 C9 1.433(8) . ?
C9 C10 1.377(7) . ?
C9 N1 1.384(7) . ?
C10 C11 1.363(8) . ?
C10 H10 0.9500 . ?
C11 N2 1.390(8) . ?
C11 C12 1.436(9) . ?
C12 C17 1.379(8) . ?
C12 C13 1.428(9) . ?
C13 C14 1.372(9) . ?
C13 H13 0.9500 . ?
C14 C15 1.403(8) . ?
C14 H14 0.9500 . ?
C15 C16 1.367(8) . ?
C15 H15 0.9500 . ?
C16 C17 1.394(7) . ?
C16 H16 0.9500 . ?
C17 C18 1.439(7) . ?
C18 C19 1.368(7) . ?
C18 N2 1.384(7) . ?
C19 C20 1.375(7) . ?
C19 H19 0.9500 . ?
C20 N3 1.385(7) . ?
C20 C21 1.438(7) . ?
C21 C26 1.389(8) . ?
C21 C22 1.395(8) . ?
C22 C23 1.382(9) . ?
C22 H22 0.9500 . ?
C23 C24 1.383(8) . ?
C23 H23 0.9500 . ?
C24 C25 1.397(8) . ?
C24 H24 0.9500 . ?
C25 C26 1.404(7) . ?
C25 H25 0.9500 . ?
C26 C27 1.418(8) . ?
C27 C28 1.374(7) . ?
C27 N3 1.389(7) . ?
C28 C29 1.374(8) . ?
C28 H28 0.9500 . ?
C29 N4 1.402(8) . ?
C29 C30 1.435(9) . ?
C30 C35 1.385(8) . ?
C30 C31 1.417(10) . ?
C31 C32 1.372(9) . ?
C31 H31 0.9500 . ?
C32 C33 1.407(8) . ?
C32 H32 0.9500 . ?
C33 C34 1.375(8) . ?
C33 H33 0.9500 . ?
C34 C35 1.399(8) . ?
C34 H34 0.9500 . ?
C35 C36 1.435(7) . ?
C36 N4 1.378(7) . ?
N1 Au1 2.041(4) . ?
N2 Au1 2.042(5) . ?
N3 Au1 2.039(4) . ?
N4 Au1 2.040(5) . ?
C37 C41 1.409(8) . ?
C37 C38 1.414(8) . ?
C37 C42 1.417(8) . ?
C38 C39 1.406(8) . ?
C38 C43 1.413(8) . ?
C39 C40 1.407(8) . ?
C39 C44 1.426(9) . ?
C40 C41 1.415(8) . ?
C40 C45 1.420(8) . ?
C41 C46 1.414(8) . ?
C42 N5 1.159(7) . ?
C43 N6 1.150(8) . ?
C44 N7 1.154(8) . ?
C45 N8 1.149(8) . ?
C46 N9 1.148(7) . ?

loop_
_geom_torsion_atom_site_label_1
_geom_torsion_atom_site_label_2
_geom_torsion_atom_site_label_3
_geom_torsion_atom_site_label_4
_geom_torsion
_geom_torsion_site_symmetry_1
_geom_torsion_site_symmetry_2
_geom_torsion_site_symmetry_3
_geom_torsion_site_symmetry_4
_geom_torsion_publ_flag
C36 C1 C2 N1 -1.5(9) . . . . ?
C36 C1 C2 C3 -179.7(6) . . . . ?
C1 C2 C3 C8 178.8(5) . . . . ?
N1 C2 C3 C8 0.3(6) . . . . ?
C1 C2 C3 C4 -1.2(10) . . . . ?
N1 C2 C3 C4 -179.7(6) . . . . ?
C8 C3 C4 C5 -0.4(9) . . . . ?
C2 C3 C4 C5 179.5(6) . . . . ?
C3 C4 C5 C6 0.6(9) . . . . ?
C4 C5 C6 C7 -1.5(9) . . . . ?
C5 C6 C7 C8 2.2(9) . . . . ?
C6 C7 C8 C3 -2.1(8) . . . . ?
C6 C7 C8 C9 179.6(6) . . . . ?
C4 C3 C8 C7 1.3(8) . . . . ?
C2 C3 C8 C7 -178.7(5) . . . . ?
C4 C3 C8 C9 179.9(5) . . . . ?
C2 C3 C8 C9 -0.1(6) . . . . ?
C7 C8 C9 C10 -2.0(10) . . . . ?
C3 C8 C9 C10 179.6(5) . . . . ?
C7 C8 C9 N1 178.3(6) . . . . ?
C3 C8 C9 N1 -0.2(6) . . . . ?
N1 C9 C10 C11 0.4(10) . . . . ?
C8 C9 C10 C11 -179.3(6) . . . . ?
C9 C10 C11 N2 2.7(10) . . . . ?
C9 C10 C11 C12 177.5(6) . . . . ?
C10 C11 C12 C17 -176.3(6) . . . . ?
N2 C11 C12 C17 -0.7(6) . . . . ?
C10 C11 C12 C13 2.5(10) . . . . ?
N2 C11 C12 C13 178.2(6) . . . . ?
C17 C12 C13 C14 2.6(8) . . . . ?
C11 C12 C13 C14 -176.1(6) . . . . ?
C12 C13 C14 C15 -2.6(9) . . . . ?
C13 C14 C15 C16 0.9(9) . . . . ?
C14 C15 C16 C17 0.9(8) . . . . ?
C13 C12 C17 C16 -0.9(8) . . . . ?
C11 C12 C17 C16 178.0(5) . . . . ?
C13 C12 C17 C18 -179.5(5) . . . . ?
C11 C12 C17 C18 -0.5(6) . . . . ?
C15 C16 C17 C12 -0.9(8) . . . . ?
C15 C16 C17 C18 177.3(6) . . . . ?
C12 C17 C18 C19 -179.0(5) . . . . ?
C16 C17 C18 C19 2.6(9) . . . . ?
C12 C17 C18 N2 1.6(6) . . . . ?
C16 C17 C18 N2 -176.8(5) . . . . ?
N2 C18 C19 C20 0.0(9) . . . . ?
C17 C18 C19 C20 -179.4(5) . . . . ?
C18 C19 C20 N3 0.7(9) . . . . ?
C18 C19 C20 C21 -179.1(5) . . . . ?
C19 C20 C21 C26 178.9(5) . . . . ?
N3 C20 C21 C26 -0.9(6) . . . . ?
C19 C20 C21 C22 0.0(10) . . . . ?
N3 C20 C21 C22 -179.8(6) . . . . ?
C26 C21 C22 C23 -0.3(8) . . . . ?
C20 C21 C22 C23 178.5(6) . . . . ?
C21 C22 C23 C24 0.1(9) . . . . ?
C22 C23 C24 C25 0.3(9) . . . . ?
C23 C24 C25 C26 -0.5(8) . . . . ?
C22 C21 C26 C25 0.0(8) . . . . ?
C20 C21 C26 C25 -179.0(5) . . . . ?
C22 C21 C26 C27 179.8(5) . . . . ?
C20 C21 C26 C27 0.8(6) . . . . ?
C24 C25 C26 C21 0.4(8) . . . . ?
C24 C25 C26 C27 -179.4(5) . . . . ?
C21 C26 C27 C28 178.9(5) . . . . ?
C25 C26 C27 C28 -1.3(10) . . . . ?
C21 C26 C27 N3 -0.5(6) . . . . ?
C25 C26 C27 N3 179.3(5) . . . . ?
N3 C27 C28 C29 -1.9(9) . . . . ?
C26 C27 C28 C29 178.8(5) . . . . ?
C27 C28 C29 N4 1.2(9) . . . . ?
C27 C28 C29 C30 -179.6(5) . . . . ?
C28 C29 C30 C35 179.8(5) . . . . ?
N4 C29 C30 C35 -0.9(6) . . . . ?
C28 C29 C30 C31 0.2(10) . . . . ?
N4 C29 C30 C31 179.5(5) . . . . ?
C35 C30 C31 C32 -0.9(8) . . . . ?
C29 C30 C31 C32 178.6(6) . . . . ?
C30 C31 C32 C33 -0.8(8) . . . . ?
C31 C32 C33 C34 2.5(9) . . . . ?
C32 C33 C34 C35 -2.3(9) . . . . ?
C31 C30 C35 C34 1.1(8) . . . . ?
C29 C30 C35 C34 -178.6(5) . . . . ?
C31 C30 C35 C36 -179.5(5) . . . . ?
C29 C30 C35 C36 0.9(6) . . . . ?
C33 C34 C35 C30 0.6(8) . . . . ?
C33 C34 C35 C36 -178.8(6) . . . . ?
C2 C1 C36 N4 -1.9(9) . . . . ?
C2 C1 C36 C35 -179.7(5) . . . . ?
C30 C35 C36 C1 177.6(5) . . . . ?
C34 C35 C36 C1 -3.0(10) . . . . ?
C30 C35 C36 N4 -0.6(6) . . . . ?
C34 C35 C36 N4 178.8(5) . . . . ?
C1 C2 N1 C9 -178.9(5) . . . . ?
C3 C2 N1 C9 -0.4(6) . . . . ?
C1 C2 N1 Au1 3.8(8) . . . . ?
C3 C2 N1 Au1 -177.7(4) . . . . ?
C10 C9 N1 C2 -179.4(6) . . . . ?
C8 C9 N1 C2 0.3(6) . . . . ?
C10 C9 N1 Au1 -2.0(8) . . . . ?
C8 C9 N1 Au1 177.7(3) . . . . ?
C19 C18 N2 C11 178.6(5) . . . . ?
C17 C18 N2 C11 -2.0(6) . . . . ?
C19 C18 N2 Au1 -0.5(8) . . . . ?
C17 C18 N2 Au1 179.0(3) . . . . ?
C10 C11 N2 C18 177.3(5) . . . . ?
C12 C11 N2 C18 1.6(6) . . . . ?
C10 C11 N2 Au1 -3.7(8) . . . . ?
C12 C11 N2 Au1 -179.3(4) . . . . ?
C19 C20 N3 C27 -179.2(5) . . . . ?
C21 C20 N3 C27 0.6(6) . . . . ?
C19 C20 N3 Au1 -0.7(7) . . . . ?
C21 C20 N3 Au1 179.1(3) . . . . ?
C28 C27 N3 C20 -179.5(5) . . . . ?
C26 C27 N3 C20 -0.1(6) . . . . ?
C28 C27 N3 Au1 2.1(7) . . . . ?
C26 C27 N3 Au1 -178.6(4) . . . . ?
C1 C36 N4 C29 -178.1(5) . . . . ?
C35 C36 N4 C29 0.0(6) . . . . ?
C1 C36 N4 Au1 2.4(8) . . . . ?
C35 C36 N4 Au1 -179.4(3) . . . . ?
C28 C29 N4 C36 179.9(5) . . . . ?
C30 C29 N4 C36 0.5(6) . . . . ?
C28 C29 N4 Au1 -0.7(7) . . . . ?
C30 C29 N4 Au1 180.0(3) . . . . ?
C41 C37 C38 C39 0.1(7) . . . . ?
C42 C37 C38 C39 179.7(6) . . . . ?
C41 C37 C38 C43 178.0(6) . . . . ?
C42 C37 C38 C43 -2.4(9) . . . . ?
C43 C38 C39 C40 -178.9(6) . . . . ?
C37 C38 C39 C40 -0.9(7) . . . . ?
C43 C38 C39 C44 0.8(10) . . . . ?
C37 C38 C39 C44 178.8(5) . . . . ?
C38 C39 C40 C41 1.5(7) . . . . ?
C44 C39 C40 C41 -178.3(6) . . . . ?
C38 C39 C40 C45 -179.3(6) . . . . ?
C44 C39 C40 C45 1.0(11) . . . . ?
C38 C37 C41 C46 179.0(6) . . . . ?
C42 C37 C41 C46 -0.6(10) . . . . ?
C38 C37 C41 C40 0.8(7) . . . . ?
C42 C37 C41 C40 -178.8(6) . . . . ?
C39 C40 C41 C37 -1.4(7) . . . . ?
C45 C40 C41 C37 179.3(6) . . . . ?
C39 C40 C41 C46 -179.6(6) . . . . ?
C45 C40 C41 C46 1.1(11) . . . . ?
